data_4028112
loop_
_publ_author_name
'Weidong Rao'
Sally
'Ming Joo Koh'
'Philip Wai Hong Chan'

_publ_section_title
;
 Gold-Catalyzed Cycloisomerization of 1,7-Enyne Esters to Structurally
 Diverse cis-1,2,3,6-Tetrahydropyridin-4-yl Ketones
;
_journal_name_full 'Journal of Organic Chemistry'
_journal_page_first 3183
_journal_page_last 3195
_journal_paper_doi 10.1021/jo400121j
_journal_volume 78
_journal_year 2013
_chemical_absolute_configuration ad
_chemical_formula_moiety 'C35 H39 N O4 S'
_chemical_formula_sum 'C35 H39 N O4 S'
_chemical_formula_weight 569.73
_chemical_name_systematic
; 
 ? 
;
_space_group_IT_number 4
_symmetry_cell_setting monoclinic
_symmetry_space_group_name_Hall 'P 2yb'
_symmetry_space_group_name_H-M 'P 1 21 1'
_atom_sites_solution_hydrogens geom
_atom_sites_solution_primary direct
_atom_sites_solution_secondary difmap
_audit_creation_method SHELXL-97
_cell_angle_alpha 90.00
_cell_angle_beta 114.231(2)
_cell_angle_gamma 90.00
_cell_formula_units_Z 2
_cell_length_a 13.0440(7)
_cell_length_b 9.9527(5)
_cell_length_c 13.2043(7)
_cell_measurement_reflns_used 99
_cell_measurement_temperature 103(2)
_cell_measurement_theta_max 19.48
_cell_measurement_theta_min 2.86
_cell_volume 1563.20(14)
_computing_cell_refinement 'Bruker SAINT'
_computing_data_collection 'Bruker APEX2'
_computing_data_reduction 'Bruker SAINT'
_computing_molecular_graphics 'Bruker SHELXTL'
_computing_publication_material 'Bruker SHELXTL'
_computing_structure_refinement 'SHELXL-97 (Sheldrick, 2008)'
_computing_structure_solution 'SHELXS-97 (Sheldrick, 2008)'
_diffrn_ambient_temperature 103(2)
_diffrn_measured_fraction_theta_full 0.996
_diffrn_measured_fraction_theta_max 0.975
_diffrn_measurement_device_type 'Bruker APEX-II CCD'
_diffrn_measurement_method '\f and \w scans'
_diffrn_radiation_monochromator graphite
_diffrn_radiation_source 'fine-focus sealed tube'
_diffrn_radiation_type MoK\a
_diffrn_radiation_wavelength 0.71073
_diffrn_reflns_av_R_equivalents 0.0000
_diffrn_reflns_av_sigmaI/netI 0.0732
_diffrn_reflns_limit_h_max 18
_diffrn_reflns_limit_h_min -18
_diffrn_reflns_limit_k_max 14
_diffrn_reflns_limit_k_min -14
_diffrn_reflns_limit_l_max 18
_diffrn_reflns_limit_l_min -18
_diffrn_reflns_number 8595
_diffrn_reflns_theta_full 26.00
_diffrn_reflns_theta_max 30.83
_diffrn_reflns_theta_min 1.69
_exptl_absorpt_coefficient_mu 0.142
_exptl_absorpt_correction_T_max 0.9722
_exptl_absorpt_correction_T_min 0.9534
_exptl_absorpt_correction_type multi-scan
_exptl_absorpt_process_details twinabs
_exptl_crystal_colour colourless
_exptl_crystal_density_diffrn 1.210
_exptl_crystal_description block
_exptl_crystal_F_000 608
_exptl_crystal_size_max 0.34
_exptl_crystal_size_mid 0.22
_exptl_crystal_size_min 0.20
_refine_diff_density_max 0.528
_refine_diff_density_min -0.618
_refine_diff_density_rms 0.183
_refine_ls_abs_structure_details 'Flack H D (1983), Acta Cryst. A39, 876-881'
_refine_ls_abs_structure_Flack 0.01(7)
_refine_ls_extinction_method none
_refine_ls_goodness_of_fit_ref 1.070
_refine_ls_hydrogen_treatment constr
_refine_ls_matrix_type full
_refine_ls_number_parameters 510
_refine_ls_number_reflns 8595
_refine_ls_number_restraints 682
_refine_ls_restrained_S_all 1.042
_refine_ls_R_factor_all 0.0801
_refine_ls_R_factor_gt 0.0506
_refine_ls_shift/su_max 0.001
_refine_ls_shift/su_mean 0.000
_refine_ls_structure_factor_coef Fsqd
_refine_ls_weighting_details 'calc w=1/[\s^2^(Fo^2^)+(0.0677P)^2^+0.0437P] where P=(Fo^2^+2Fc^2^)/3'
_refine_ls_weighting_scheme calc
_refine_ls_wR_factor_gt 0.1118
_refine_ls_wR_factor_ref 0.1359
_reflns_number_gt 6495
_reflns_number_total 8595
_reflns_threshold_expression >2sigma(I)
_cod_data_source_file jo400121j_si_007.cif
_cod_data_source_block chan168_0t
_cod_database_code 4028112

loop_
_symmetry_equiv_pos_as_xyz
'x, y, z'
'-x, y+1/2, -z'

loop_
_atom_site_label
_atom_site_type_symbol
_atom_site_fract_x
_atom_site_fract_y
_atom_site_fract_z
_atom_site_U_iso_or_equiv
_atom_site_adp_type
_atom_site_occupancy
_atom_site_symmetry_multiplicity
_atom_site_calc_flag
_atom_site_refinement_flags
_atom_site_disorder_assembly
_atom_site_disorder_group
C1 C 0.70616(18) 0.3652(2) 1.00649(17) 0.0160(4) Uani 1 1 d . A .
H1 H 0.7815 0.4018 1.0179 0.019 Uiso 1 1 calc R . .
C2 C 0.7154(2) 0.3053(3) 1.11716(18) 0.0217(5) Uani 1 1 d . . .
H2A H 0.6390 0.2818 1.1100 0.026 Uiso 1 1 calc R . .
H2B H 0.7593 0.2209 1.1308 0.026 Uiso 1 1 calc R . .
C3 C 0.7703(2) 0.3966(3) 1.21807(19) 0.0284(6) Uani 1 1 d . . .
H3 H 0.7352 0.4876 1.1992 0.034 Uiso 1 1 calc R . .
C4 C 0.8964(3) 0.4104(4) 1.2507(2) 0.0486(9) Uani 1 1 d . . .
H4A H 0.9091 0.4510 1.1893 0.073 Uiso 1 1 calc R . .
H4B H 0.9315 0.3214 1.2672 0.073 Uiso 1 1 calc R . .
H4C H 0.9294 0.4676 1.3166 0.073 Uiso 1 1 calc R . .
C5 C 0.7487(3) 0.3403(4) 1.3150(2) 0.0442(8) Uani 1 1 d . . .
H5A H 0.7776 0.2482 1.3307 0.066 Uiso 1 1 calc R . .
H5B H 0.6677 0.3401 1.2957 0.066 Uiso 1 1 calc R . .
H5C H 0.7869 0.3964 1.3809 0.066 Uiso 1 1 calc R . .
C6 C 0.67494(18) 0.2576(2) 0.91760(18) 0.0158(4) Uani 1 1 d . . .
C7 C 0.76699(19) 0.1624(2) 0.92744(18) 0.0178(5) Uani 1 1 d . . .
C8 C 0.85730(19) 0.2092(2) 0.90658(19) 0.0213(5) Uani 1 1 d . . .
H8 H 0.8615 0.3018 0.8912 0.026 Uiso 1 1 calc R . .
C9 C 0.94059(18) 0.1229(3) 0.90804(19) 0.0265(5) Uani 1 1 d . . .
H9 H 1.0009 0.1557 0.8923 0.032 Uiso 1 1 calc R . .
C10 C 0.9362(2) -0.0126(3) 0.9327(2) 0.0293(6) Uani 1 1 d . . .
H10 H 0.9935 -0.0723 0.9337 0.035 Uiso 1 1 calc R . .
C11 C 0.8479(2) -0.0601(3) 0.9557(2) 0.0294(6) Uani 1 1 d . . .
H11 H 0.8452 -0.1520 0.9737 0.035 Uiso 1 1 calc R . .
C12 C 0.7635(2) 0.0270(2) 0.9524(2) 0.0245(5) Uani 1 1 d . . .
H12 H 0.7028 -0.0061 0.9672 0.029 Uiso 1 1 calc R . .
C13 C 0.57191(18) 0.2468(2) 0.83615(17) 0.0161(4) Uani 1 1 d . A .
C14 C 0.54881(18) 0.1312(3) 0.75502(17) 0.0231(5) Uani 1 1 d . . .
C15 C 0.6157(8) 0.1248(10) 0.6861(7) 0.0172(18) Uani 0.445(15) 1 d PGU A 1
C16 C 0.6436(10) 0.2458(8) 0.6513(8) 0.021(2) Uani 0.445(15) 1 d PGU A 1
H16 H 0.6263 0.3284 0.6767 0.025 Uiso 0.445(15) 1 calc PR A 1
C17 C 0.6969(9) 0.2459(6) 0.5792(8) 0.032(2) Uani 0.445(15) 1 d PGU A 1
H17 H 0.7160 0.3285 0.5553 0.038 Uiso 0.445(15) 1 calc PR A 1
C18 C 0.7222(8) 0.1250(8) 0.5419(7) 0.0323(18) Uani 0.445(15) 1 d PGU A 1
H18 H 0.7586 0.1250 0.4926 0.039 Uiso 0.445(15) 1 calc PR A 1
C19 C 0.6942(10) 0.0040(6) 0.5768(8) 0.0315(19) Uani 0.445(15) 1 d PGU A 1
H19 H 0.7115 -0.0786 0.5513 0.038 Uiso 0.445(15) 1 calc PR A 1
C20 C 0.6410(9) 0.0039(8) 0.6489(7) 0.0283(18) Uani 0.445(15) 1 d PGU A 1
H20 H 0.6219 -0.0787 0.6727 0.034 Uiso 0.445(15) 1 calc PR A 1
C15A C 0.5944(7) 0.1410(8) 0.6667(6) 0.0211(16) Uani 0.555(15) 1 d PGU A 2
C16A C 0.6327(8) 0.2590(6) 0.6377(7) 0.0256(19) Uani 0.555(15) 1 d PGU A 2
H16A H 0.6293 0.3412 0.6727 0.031 Uiso 0.555(15) 1 calc PR A 2
C17A C 0.6758(7) 0.2567(5) 0.5574(7) 0.0290(16) Uani 0.555(15) 1 d PGU A 2
H17A H 0.7019 0.3373 0.5375 0.035 Uiso 0.555(15) 1 calc PR A 2
C18A C 0.6807(7) 0.1363(6) 0.5061(6) 0.0362(16) Uani 0.555(15) 1 d PGU A 2
H18A H 0.7102 0.1347 0.4512 0.043 Uiso 0.555(15) 1 calc PR A 2
C19A C 0.6425(8) 0.0183(5) 0.5352(7) 0.0365(16) Uani 0.555(15) 1 d PGU A 2
H19A H 0.6459 -0.0639 0.5001 0.044 Uiso 0.555(15) 1 calc PR A 2
C20A C 0.5994(7) 0.0207(6) 0.6155(6) 0.0274(15) Uani 0.555(15) 1 d PGU A 2
H20A H 0.5732 -0.0600 0.6353 0.033 Uiso 0.555(15) 1 calc PR A 2
C21 C 0.47817(18) 0.3472(2) 0.81673(18) 0.0198(5) Uani 1 1 d D . .
H21 H 0.4749 0.4070 0.7546 0.024 Uiso 1 1 calc R A 1
O2 O 0.2872(10) 0.5175(10) 0.7221(9) 0.034(2) Uani 0.370(12) 1 d PDU A 1
C22 C 0.3585(10) 0.2972(17) 0.787(3) 0.027(4) Uani 0.370(12) 1 d PDU A 1
H22A H 0.3397 0.2278 0.7289 0.032 Uiso 0.370(12) 1 calc PR A 1
H22B H 0.3555 0.2542 0.8539 0.032 Uiso 0.370(12) 1 calc PR A 1
C23 C 0.2714(6) 0.4064(11) 0.7478(9) 0.018(2) Uani 0.370(12) 1 d PDU A 1
C24 C 0.1586(7) 0.3689(11) 0.7419(9) 0.028(2) Uani 0.370(12) 1 d PDU A 1
H24 H 0.1672 0.3222 0.8120 0.033 Uiso 0.370(12) 1 calc PR A 1
C25 C 0.0844(10) 0.2866(15) 0.6434(17) 0.070(3) Uani 0.370(12) 1 d PDU A 1
H25A H 0.0723 0.1934 0.6622 0.084 Uiso 0.370(12) 1 calc PR A 1
H25B H 0.1075 0.2883 0.5807 0.084 Uiso 0.370(12) 1 calc PR A 1
C26 C -0.0146(11) 0.3845(16) 0.6289(15) 0.063(4) Uani 0.370(12) 1 d PDU A 1
H26A H -0.0508 0.4246 0.5538 0.075 Uiso 0.370(12) 1 calc PR A 1
H26B H -0.0713 0.3458 0.6524 0.075 Uiso 0.370(12) 1 calc PR A 1
C27 C 0.0681(7) 0.4758(11) 0.7134(10) 0.041(2) Uani 0.370(12) 1 d PDU A 1
H27A H 0.0476 0.4982 0.7758 0.050 Uiso 0.370(12) 1 calc PR A 1
H27B H 0.0849 0.5582 0.6811 0.050 Uiso 0.370(12) 1 calc PR A 1
O2A O 0.2747(7) 0.4738(8) 0.6906(7) 0.056(2) Uani 0.630(12) 1 d PDU A 2
C22A C 0.3644(5) 0.2768(10) 0.7860(15) 0.0184(16) Uani 0.630(12) 1 d PDU A 2
H22C H 0.3599 0.1993 0.7374 0.022 Uiso 0.630(12) 1 calc PR A 2
H22D H 0.3612 0.2412 0.8547 0.022 Uiso 0.630(12) 1 calc PR A 2
C23A C 0.2640(5) 0.3649(9) 0.7283(6) 0.0348(18) Uani 0.630(12) 1 d PDU A 2
C24A C 0.1519(4) 0.3106(10) 0.7136(6) 0.0434(17) Uani 0.630(12) 1 d PDU A 2
H24A H 0.1600 0.2256 0.7566 0.052 Uiso 0.630(12) 1 calc PR A 2
C25A C 0.0647(6) 0.2945(9) 0.5924(6) 0.0499(17) Uani 0.630(12) 1 d PDU A 2
H25C H 0.0736 0.3594 0.5397 0.060 Uiso 0.630(12) 1 calc PR A 2
H25D H 0.0568 0.2014 0.5636 0.060 Uiso 0.630(12) 1 calc PR A 2
C26A C -0.0244(5) 0.3351(9) 0.6351(7) 0.048(2) Uani 0.630(12) 1 d PDU A 2
H26C H -0.0833 0.3959 0.5846 0.058 Uiso 0.630(12) 1 calc PR A 2
H26D H -0.0578 0.2583 0.6585 0.058 Uiso 0.630(12) 1 calc PR A 2
C27A C 0.0675(5) 0.4056(11) 0.7290(5) 0.056(2) Uani 0.630(12) 1 d PDU A 2
H27C H 0.0624 0.3956 0.8014 0.068 Uiso 0.630(12) 1 calc PR A 2
H27D H 0.0773 0.5009 0.7136 0.068 Uiso 0.630(12) 1 calc PR A 2
C28 C 0.50619(18) 0.4368(2) 0.91873(19) 0.0194(5) Uani 1 1 d . A .
H28A H 0.4592 0.5187 0.8964 0.023 Uiso 1 1 calc R . .
H28B H 0.4865 0.3884 0.9738 0.023 Uiso 1 1 calc R . .
C29 C 0.6903(9) 0.6198(13) 0.8272(7) 0.0201(18) Uani 0.51(2) 1 d PGDU A 1
C30 C 0.6033(9) 0.6523(11) 0.7260(7) 0.0228(18) Uani 0.51(2) 1 d PGDU A 1
H30 H 0.5305 0.6713 0.7223 0.027 Uiso 0.51(2) 1 calc PR A 1
C31 C 0.6229(10) 0.6569(9) 0.6302(7) 0.0221(17) Uani 0.51(2) 1 d PGDU A 1
H31 H 0.5634 0.6790 0.5611 0.026 Uiso 0.51(2) 1 calc PR A 1
C32 C 0.7294(11) 0.6291(9) 0.6356(8) 0.0189(16) Uani 0.51(2) 1 d PGDU A 1
C33 C 0.8164(9) 0.5967(11) 0.7368(9) 0.0279(18) Uani 0.51(2) 1 d PGDU A 1
H33 H 0.8892 0.5777 0.7405 0.034 Uiso 0.51(2) 1 calc PR A 1
C34 C 0.7968(8) 0.5920(13) 0.8326(7) 0.0174(14) Uani 0.51(2) 1 d PGDU A 1
H34 H 0.8563 0.5699 0.9018 0.021 Uiso 0.51(2) 1 calc PR A 1
C35 C 0.7502(13) 0.6411(12) 0.5300(9) 0.034(2) Uani 0.51(2) 1 d PDU A 1
H35A H 0.8286 0.6182 0.5468 0.051 Uiso 0.51(2) 1 calc PR A 1
H35B H 0.7351 0.7335 0.5020 0.051 Uiso 0.51(2) 1 calc PR A 1
H35C H 0.7002 0.5793 0.4735 0.051 Uiso 0.51(2) 1 calc PR A 1
C29A C 0.6736(9) 0.6160(14) 0.8153(6) 0.0163(17) Uani 0.49(2) 1 d PGDU A 2
C30A C 0.5779(8) 0.6310(12) 0.7172(7) 0.0195(17) Uani 0.49(2) 1 d PGDU A 2
H30A H 0.5063 0.6406 0.7193 0.023 Uiso 0.49(2) 1 calc PR A 2
C31A C 0.5868(10) 0.6321(11) 0.6158(6) 0.0247(17) Uani 0.49(2) 1 d PGDU A 2
H31A H 0.5214 0.6423 0.5488 0.030 Uiso 0.49(2) 1 calc PR A 2
C32A C 0.6915(10) 0.6181(10) 0.6126(7) 0.0234(18) Uani 0.49(2) 1 d PGDU A 2
C33A C 0.7872(9) 0.6031(12) 0.7108(8) 0.0188(16) Uani 0.49(2) 1 d PGDU A 2
H33A H 0.8587 0.5935 0.7086 0.023 Uiso 0.49(2) 1 calc PR A 2
C34A C 0.7783(8) 0.6021(15) 0.8121(7) 0.0241(18) Uani 0.49(2) 1 d PGDU A 2
H34A H 0.8437 0.5918 0.8792 0.029 Uiso 0.49(2) 1 calc PR A 2
C35A C 0.7014(13) 0.6250(12) 0.5012(9) 0.034(2) Uani 0.49(2) 1 d PDU A 2
H35D H 0.7804 0.6147 0.5136 0.051 Uiso 0.49(2) 1 calc PR A 2
H35E H 0.6734 0.7120 0.4660 0.051 Uiso 0.49(2) 1 calc PR A 2
H35F H 0.6569 0.5527 0.4527 0.051 Uiso 0.49(2) 1 calc PR A 2
N1 N 0.62517(15) 0.4768(2) 0.97186(15) 0.0174(4) Uani 1 1 d . . .
O1 O 0.48764(16) 0.0398(2) 0.75526(15) 0.0340(5) Uani 1 1 d . A .
O3 O 0.77462(14) 0.64628(17) 1.03413(13) 0.0250(4) Uani 1 1 d . . .
O4 O 0.57530(15) 0.71513(18) 0.93136(14) 0.0269(4) Uani 1 1 d . . .
S1 S 0.66514(5) 0.62294(6) 0.94706(4) 0.01883(12) Uani 1 1 d . A .

loop_
_atom_site_aniso_label
_atom_site_aniso_U_11
_atom_site_aniso_U_22
_atom_site_aniso_U_33
_atom_site_aniso_U_23
_atom_site_aniso_U_13
_atom_site_aniso_U_12
C1 0.0153(10) 0.0169(11) 0.0171(10) 0.0017(8) 0.0079(9) 0.0006(8)
C2 0.0219(12) 0.0265(13) 0.0175(10) 0.0056(9) 0.0088(9) 0.0015(10)
C3 0.0333(14) 0.0345(15) 0.0189(11) 0.0009(10) 0.0121(11) 0.0055(12)
C4 0.0374(17) 0.077(3) 0.0253(14) -0.0105(15) 0.0069(13) -0.0151(17)
C5 0.055(2) 0.062(2) 0.0233(14) 0.0101(14) 0.0239(15) 0.0189(16)
C6 0.0156(10) 0.0144(11) 0.0197(10) 0.0014(8) 0.0097(9) -0.0015(8)
C7 0.0164(11) 0.0164(12) 0.0224(11) -0.0001(8) 0.0096(9) 0.0007(8)
C8 0.0213(12) 0.0154(11) 0.0281(12) 0.0034(10) 0.0111(10) 0.0002(9)
C9 0.0196(11) 0.0269(12) 0.0367(12) 0.0036(13) 0.0153(10) 0.0026(11)
C10 0.0234(13) 0.0264(14) 0.0402(15) 0.0048(11) 0.0151(12) 0.0077(11)
C11 0.0339(14) 0.0163(12) 0.0403(15) 0.0041(11) 0.0177(12) 0.0029(10)
C12 0.0244(13) 0.0178(13) 0.0354(13) 0.0010(10) 0.0165(11) -0.0023(10)
C13 0.0154(10) 0.0186(11) 0.0172(10) -0.0021(8) 0.0096(9) -0.0042(8)
C14 0.0236(11) 0.0264(13) 0.0219(10) -0.0050(11) 0.0120(9) -0.0075(11)
C15 0.024(4) 0.016(3) 0.012(3) 0.003(3) 0.008(3) -0.005(3)
C16 0.027(4) 0.027(4) 0.012(3) -0.011(3) 0.012(3) -0.007(4)
C17 0.040(5) 0.030(4) 0.029(4) 0.005(3) 0.018(4) -0.009(3)
C18 0.044(5) 0.036(3) 0.021(3) -0.008(3) 0.018(3) -0.002(4)
C19 0.045(5) 0.023(3) 0.033(4) -0.007(3) 0.023(4) 0.002(3)
C20 0.038(5) 0.017(3) 0.030(4) -0.002(3) 0.015(4) -0.001(3)
C15A 0.020(3) 0.022(3) 0.019(3) -0.004(3) 0.006(3) 0.001(2)
C16A 0.024(4) 0.024(3) 0.032(4) -0.003(3) 0.014(3) -0.009(3)
C17A 0.033(3) 0.038(4) 0.024(3) -0.011(2) 0.020(3) -0.013(3)
C18A 0.036(4) 0.052(4) 0.029(3) -0.004(3) 0.022(3) -0.001(3)
C19A 0.045(4) 0.034(3) 0.036(3) -0.008(3) 0.022(3) 0.006(3)
C20A 0.036(4) 0.022(3) 0.026(3) -0.002(2) 0.015(3) 0.002(3)
C21 0.0138(11) 0.0305(13) 0.0164(10) 0.0044(9) 0.0076(9) 0.0000(9)
O2 0.022(4) 0.027(5) 0.042(4) 0.007(3) 0.001(3) 0.005(3)
C22 0.024(6) 0.032(6) 0.023(6) -0.001(5) 0.008(5) -0.001(4)
C23 0.004(3) 0.030(5) 0.015(4) -0.002(4) 0.001(3) 0.000(3)
C24 0.019(3) 0.035(5) 0.035(4) 0.002(3) 0.017(3) 0.004(3)
C25 0.039(5) 0.074(6) 0.086(7) -0.029(6) 0.015(6) -0.005(5)
C26 0.029(5) 0.084(7) 0.068(6) -0.002(6) 0.013(5) 0.002(5)
C27 0.014(4) 0.037(5) 0.068(6) 0.003(5) 0.012(4) 0.005(4)
O2A 0.030(3) 0.055(5) 0.075(5) 0.036(3) 0.014(3) 0.008(3)
C22A 0.009(3) 0.033(4) 0.015(3) 0.000(3) 0.007(2) -0.004(2)
C23A 0.027(3) 0.046(4) 0.028(3) 0.009(3) 0.007(2) -0.003(3)
C24A 0.015(2) 0.070(5) 0.038(3) 0.019(3) 0.004(2) 0.004(3)
C25A 0.030(3) 0.081(4) 0.034(3) 0.002(3) 0.009(3) 0.007(3)
C26A 0.012(2) 0.076(5) 0.051(3) 0.015(4) 0.008(2) 0.002(3)
C27A 0.032(3) 0.097(6) 0.041(3) -0.004(4) 0.017(2) -0.004(4)
C28 0.0169(10) 0.0215(12) 0.0238(11) 0.0032(9) 0.0125(9) 0.0042(9)
C29 0.026(3) 0.011(3) 0.023(3) -0.001(3) 0.009(2) -0.005(3)
C30 0.029(4) 0.016(4) 0.029(3) -0.001(2) 0.018(3) -0.001(3)
C31 0.031(4) 0.021(3) 0.015(3) 0.003(2) 0.010(3) -0.001(3)
C32 0.033(4) 0.013(2) 0.019(3) 0.000(3) 0.019(3) -0.002(3)
C33 0.031(4) 0.028(4) 0.026(4) 0.002(3) 0.013(3) 0.004(3)
C34 0.025(3) 0.019(3) 0.014(2) -0.003(2) 0.014(2) -0.002(3)
C35 0.050(6) 0.038(4) 0.022(4) 0.007(3) 0.023(4) 0.010(4)
C29A 0.027(3) 0.018(4) 0.013(3) 0.002(3) 0.017(3) 0.003(3)
C30A 0.026(3) 0.018(4) 0.016(3) 0.005(3) 0.010(2) 0.002(3)
C31A 0.029(4) 0.020(4) 0.025(3) 0.003(3) 0.010(3) 0.000(3)
C32A 0.034(5) 0.018(3) 0.015(3) -0.003(3) 0.007(3) 0.002(4)
C33A 0.021(3) 0.024(3) 0.017(3) 0.000(3) 0.013(3) -0.003(3)
C34A 0.024(3) 0.027(4) 0.015(3) 0.002(3) 0.001(3) -0.005(3)
C35A 0.047(6) 0.039(4) 0.020(4) -0.001(4) 0.018(4) 0.006(5)
N1 0.0189(9) 0.0168(10) 0.0203(9) 0.0016(8) 0.0120(8) -0.0007(8)
O1 0.0400(11) 0.0343(11) 0.0353(10) -0.0102(9) 0.0233(9) -0.0202(9)
O3 0.0311(9) 0.0236(10) 0.0233(8) -0.0059(7) 0.0142(7) -0.0102(7)
O4 0.0417(11) 0.0191(9) 0.0301(9) 0.0010(7) 0.0250(9) 0.0055(8)
S1 0.0284(3) 0.0151(3) 0.0193(2) -0.0015(2) 0.0162(2) -0.0017(3)

loop_
_atom_type_symbol
_atom_type_description
_atom_type_scat_dispersion_real
_atom_type_scat_dispersion_imag
_atom_type_scat_source
C C 0.0033 0.0016 'International Tables Vol C Tables 4.2.6.8 and 6.1.1.4'
H H 0.0000 0.0000 'International Tables Vol C Tables 4.2.6.8 and 6.1.1.4'
N N 0.0061 0.0033 'International Tables Vol C Tables 4.2.6.8 and 6.1.1.4'
O O 0.0106 0.0060 'International Tables Vol C Tables 4.2.6.8 and 6.1.1.4'
S S 0.1246 0.1234 'International Tables Vol C Tables 4.2.6.8 and 6.1.1.4'

loop_
_geom_angle_atom_site_label_1
_geom_angle_atom_site_label_2
_geom_angle_atom_site_label_3
_geom_angle
N1 C1 C6 111.24(18)
N1 C1 C2 110.80(17)
C6 C1 C2 110.68(18)
N1 C1 H1 108.0
C6 C1 H1 108.0
C2 C1 H1 108.0
C3 C2 C1 115.1(2)
C3 C2 H2A 108.5
C1 C2 H2A 108.5
C3 C2 H2B 108.5
C1 C2 H2B 108.5
H2A C2 H2B 107.5
C4 C3 C5 110.2(2)
C4 C3 C2 111.4(2)
C5 C3 C2 109.4(2)
C4 C3 H3 108.6
C5 C3 H3 108.6
C2 C3 H3 108.6
C3 C4 H4A 109.5
C3 C4 H4B 109.5
H4A C4 H4B 109.5
C3 C4 H4C 109.5
H4A C4 H4C 109.5
H4B C4 H4C 109.5
C3 C5 H5A 109.5
C3 C5 H5B 109.5
H5A C5 H5B 109.5
C3 C5 H5C 109.5
H5A C5 H5C 109.5
H5B C5 H5C 109.5
C13 C6 C7 121.7(2)
C13 C6 C1 122.80(19)
C7 C6 C1 115.47(18)
C12 C7 C8 118.8(2)
C12 C7 C6 122.1(2)
C8 C7 C6 119.0(2)
C9 C8 C7 120.9(2)
C9 C8 H8 119.5
C7 C8 H8 119.5
C8 C9 C10 119.9(2)
C8 C9 H9 120.1
C10 C9 H9 120.1
C11 C10 C9 119.8(2)
C11 C10 H10 120.1
C9 C10 H10 120.1
C12 C11 C10 119.9(2)
C12 C11 H11 120.0
C10 C11 H11 120.0
C11 C12 C7 120.6(2)
C11 C12 H12 119.7
C7 C12 H12 119.7
C6 C13 C14 118.2(2)
C6 C13 C21 123.8(2)
C14 C13 C21 117.91(19)
O1 C14 C15 121.2(4)
O1 C14 C15A 121.2(4)
C15 C14 C15A 12.6(5)
O1 C14 C13 120.55(18)
C15 C14 C13 117.7(4)
C15A C14 C13 117.9(4)
C16 C15 C20 120.0
C16 C15 C14 117.5(6)
C20 C15 C14 122.2(6)
C17 C16 C15 120.0
C17 C16 H16 120.0
C15 C16 H16 120.0
C16 C17 C18 120.0
C16 C17 H17 120.0
C18 C17 H17 120.0
C19 C18 C17 120.0
C19 C18 H18 120.0
C17 C18 H18 120.0
C18 C19 C20 120.0
C18 C19 H19 120.0
C20 C19 H19 120.0
C19 C20 C15 120.0
C19 C20 H20 120.0
C15 C20 H20 120.0
C16A C15A C20A 120.0
C16A C15A C14 124.5(5)
C20A C15A C14 115.5(5)
C17A C16A C15A 120.0
C17A C16A H16A 120.0
C15A C16A H16A 120.0
C16A C17A C18A 120.0
C16A C17A H17A 120.0
C18A C17A H17A 120.0
C19A C18A C17A 120.0
C19A C18A H18A 120.0
C17A C18A H18A 120.0
C18A C19A C20A 120.0
C18A C19A H19A 120.0
C20A C19A H19A 120.0
C19A C20A C15A 120.0
C19A C20A H20A 120.0
C15A C20A H20A 120.0
C13 C21 C28 110.52(18)
C13 C21 C22 119.7(7)
C28 C21 C22 105.2(13)
C13 C21 C22A 111.6(4)
C28 C21 C22A 110.7(7)
C22 C21 C22A 8.2(11)
C13 C21 H21 106.9
C28 C21 H21 106.9
C22 C21 H21 106.9
C22A C21 H21 110.1
C23 C22 C21 113.5(10)
C23 C22 H22A 108.9
C21 C22 H22A 108.9
C23 C22 H22B 108.9
C21 C22 H22B 108.9
H22A C22 H22B 107.7
O2 C23 C24 119.9(9)
O2 C23 C22 124.9(10)
C24 C23 C22 115.2(9)
C23 C24 C25 116.9(9)
C23 C24 C27 119.2(8)
C25 C24 C27 90.5(7)
C23 C24 H24 109.6
C25 C24 H24 109.6
C27 C24 H24 109.6
C24 C25 C26 88.4(8)
C24 C25 H25A 113.9
C26 C25 H25A 113.9
C24 C25 H25B 113.9
C26 C25 H25B 113.9
H25A C25 H25B 111.1
C27 C26 C25 88.9(8)
C27 C26 H26A 113.8
C25 C26 H26A 113.8
C27 C26 H26B 113.8
C25 C26 H26B 113.8
H26A C26 H26B 111.1
C26 C27 C24 90.5(8)
C26 C27 H27A 113.6
C24 C27 H27A 113.6
C26 C27 H27B 113.6
C24 C27 H27B 113.6
H27A C27 H27B 110.8
C23A C22A C21 114.5(6)
C23A C22A H22C 108.6
C21 C22A H22C 108.6
C23A C22A H22D 108.6
C21 C22A H22D 108.6
H22C C22A H22D 107.6
O2A C23A C24A 122.4(6)
O2A C23A C22A 120.3(6)
C24A C23A C22A 117.3(6)
C23A C24A C27A 118.6(6)
C23A C24A C25A 115.9(5)
C27A C24A C25A 86.4(4)
C23A C24A H24A 111.2
C27A C24A H24A 111.2
C25A C24A H24A 111.2
C26A C25A C24A 86.5(5)
C26A C25A H25C 114.2
C24A C25A H25C 114.2
C26A C25A H25D 114.2
C24A C25A H25D 114.2
H25C C25A H25D 111.4
C27A C26A C25A 87.6(5)
C27A C26A H26C 114.0
C25A C26A H26C 114.0
C27A C26A H26D 114.0
C25A C26A H26D 114.0
H26C C26A H26D 111.2
C26A C27A C24A 88.6(5)
C26A C27A H27C 113.9
C24A C27A H27C 113.9
C26A C27A H27D 113.9
C24A C27A H27D 113.9
H27C C27A H27D 111.1
N1 C28 C21 113.68(17)
N1 C28 H28A 108.8
C21 C28 H28A 108.8
N1 C28 H28B 108.8
C21 C28 H28B 108.8
H28A C28 H28B 107.7
C30 C29 C34 120.0
C30 C29 S1 119.0(5)
C34 C29 S1 120.9(5)
C29 C30 C31 120.0
C29 C30 H30 120.0
C31 C30 H30 120.0
C32 C31 C30 120.0
C32 C31 H31 120.0
C30 C31 H31 120.0
C31 C32 C33 120.0
C31 C32 C35 119.0(5)
C33 C32 C35 121.0(5)
C34 C33 C32 120.0
C34 C33 H33 120.0
C32 C33 H33 120.0
C33 C34 C29 120.0
C33 C34 H34 120.0
C29 C34 H34 120.0
C32 C35 H35A 109.5
C32 C35 H35B 109.5
H35A C35 H35B 109.5
C32 C35 H35C 109.5
H35A C35 H35C 109.5
H35B C35 H35C 109.5
C30A C29A C34A 120.0
C30A C29A S1 120.8(5)
C34A C29A S1 119.1(5)
C29A C30A C31A 120.0
C29A C30A H30A 120.0
C31A C30A H30A 120.0
C32A C31A C30A 120.0
C32A C31A H31A 120.0
C30A C31A H31A 120.0
C33A C32A C31A 120.0
C33A C32A C35A 120.2(5)
C31A C32A C35A 119.8(5)
C32A C33A C34A 120.0
C32A C33A H33A 120.0
C34A C33A H33A 120.0
C33A C34A C29A 120.0
C33A C34A H34A 120.0
C29A C34A H34A 120.0
C32A C35A H35D 109.5
C32A C35A H35E 109.5
H35D C35A H35E 109.5
C32A C35A H35F 109.5
H35D C35A H35F 109.5
H35E C35A H35F 109.5
C1 N1 C28 115.26(18)
C1 N1 S1 119.36(14)
C28 N1 S1 120.62(16)
O4 S1 O3 119.77(10)
O4 S1 N1 106.94(10)
O3 S1 N1 106.21(10)
O4 S1 C29 109.1(4)
O3 S1 C29 103.5(4)
N1 S1 C29 111.3(4)
O4 S1 C29A 104.9(4)
O3 S1 C29A 110.3(3)
N1 S1 C29A 108.3(4)
C29 S1 C29A 6.8(6)

loop_
_geom_bond_atom_site_label_1
_geom_bond_atom_site_label_2
_geom_bond_distance
C1 N1 1.470(3)
C1 C6 1.516(3)
C1 C2 1.537(3)
C1 H1 1.0000
C2 C3 1.527(3)
C2 H2A 0.9900
C2 H2B 0.9900
C3 C4 1.526(4)
C3 C5 1.526(4)
C3 H3 1.0000
C4 H4A 0.9800
C4 H4B 0.9800
C4 H4C 0.9800
C5 H5A 0.9800
C5 H5B 0.9800
C5 H5C 0.9800
C6 C13 1.337(3)
C6 C7 1.493(3)
C7 C12 1.393(3)
C7 C8 1.395(3)
C8 C9 1.379(3)
C8 H8 0.9500
C9 C10 1.394(4)
C9 H9 0.9500
C10 C11 1.390(3)
C10 H10 0.9500
C11 C12 1.386(3)
C11 H11 0.9500
C12 H12 0.9500
C13 C14 1.515(3)
C13 C21 1.518(3)
C14 O1 1.211(3)
C14 C15 1.497(6)
C14 C15A 1.514(5)
C15 C16 1.3900
C15 C20 1.3900
C16 C17 1.3900
C16 H16 0.9500
C17 C18 1.3900
C17 H17 0.9500
C18 C19 1.3900
C18 H18 0.9500
C19 C20 1.3900
C19 H19 0.9500
C20 H20 0.9500
C15A C16A 1.3900
C15A C20A 1.3900
C16A C17A 1.3900
C16A H16A 0.9500
C17A C18A 1.3900
C17A H17A 0.9500
C18A C19A 1.3900
C18A H18A 0.9500
C19A C20A 1.3900
C19A H19A 0.9500
C20A H20A 0.9500
C21 C28 1.529(3)
C21 C22 1.530(12)
C21 C22A 1.538(7)
C21 H21 1.0000
O2 C23 1.199(11)
C22 C23 1.503(12)
C22 H22A 0.9900
C22 H22B 0.9900
C23 C24 1.490(10)
C24 C25 1.505(12)
C24 C27 1.518(11)
C24 H24 1.0000
C25 C26 1.565(14)
C25 H25A 0.9900
C25 H25B 0.9900
C26 C27 1.498(13)
C26 H26A 0.9900
C26 H26B 0.9900
C27 H27A 0.9900
C27 H27B 0.9900
O2A C23A 1.224(8)
C22A C23A 1.498(8)
C22A H22C 0.9900
C22A H22D 0.9900
C23A C24A 1.496(7)
C24A C27A 1.527(9)
C24A C25A 1.546(7)
C24A H24A 1.0000
C25A C26A 1.539(9)
C25A H25C 0.9900
C25A H25D 0.9900
C26A C27A 1.499(9)
C26A H26C 0.9900
C26A H26D 0.9900
C27A H27C 0.9900
C27A H27D 0.9900
C28 N1 1.472(3)
C28 H28A 0.9900
C28 H28B 0.9900
C29 C30 1.3900
C29 C34 1.3900
C29 S1 1.743(5)
C30 C31 1.3900
C30 H30 0.9500
C31 C32 1.3900
C31 H31 0.9500
C32 C33 1.3900
C32 C35 1.530(7)
C33 C34 1.3900
C33 H33 0.9500
C34 H34 0.9500
C35 H35A 0.9800
C35 H35B 0.9800
C35 H35C 0.9800
C29A C30A 1.3900
C29A C34A 1.3900
C29A S1 1.789(5)
C30A C31A 1.3900
C30A H30A 0.9500
C31A C32A 1.3900
C31A H31A 0.9500
C32A C33A 1.3900
C32A C35A 1.530(7)
C33A C34A 1.3900
C33A H33A 0.9500
C34A H34A 0.9500
C35A H35D 0.9800
C35A H35E 0.9800
C35A H35F 0.9800
N1 S1 1.624(2)
O3 S1 1.4379(17)
O4 S1 1.4348(18)
